data_4037555
loop_
_publ_author_name
'Chithanna, Sivanna'
'Yang, Ding-Yah'

_publ_section_title
;
 Multicomponent Synthesis of 1,3-Diketone-Linked N-Substituted Pyrroles,
 Pyrrolo[1,2- a]pyrazines, Pyrrolo[1,4]diazepines, and
 Pyrrolo[1,4]diazocines.
;
_journal_issue 3
_journal_name_full 'The Journal of organic chemistry'
_journal_page_first 1339
_journal_page_last 1347
_journal_paper_doi 10.1021/acs.joc.8b02819
_journal_volume 84
_journal_year 2019
_chemical_formula_moiety 'C17 H22 N2 O2'
_chemical_formula_sum 'C17 H22 N2 O2'
_chemical_formula_weight 286.36
_space_group_crystal_system triclinic
_space_group_IT_number 2
_space_group_name_Hall '-P 1'
_space_group_name_H-M_alt 'P -1'
_atom_sites_solution_hydrogens mixed
_audit_creation_method SHELXL-2014/7
_cell_angle_alpha 95.936(4)
_cell_angle_beta 94.797(4)
_cell_angle_gamma 115.518(3)
_cell_formula_units_Z 2
_cell_length_a 8.3634(10)
_cell_length_b 9.4209(10)
_cell_length_c 10.7953(12)
_cell_measurement_reflns_used 9973
_cell_measurement_temperature 150(2)
_cell_measurement_theta_max 26.435
_cell_measurement_theta_min 2.726
_cell_volume 755.66(15)
_computing_cell_refinement 'SAINT V7.34A (Bruker AXS, 2006)'
_computing_data_collection 'APEX2 (Bruker AXS, 2010)'
_computing_data_reduction 'SAINT V7.34A (Bruker AXS, 2006)'
_computing_structure_refinement 'SHELXL-2014/7 (Sheldrick, 2014)'
_computing_structure_solution 'SHELXL-2014/7 (Sheldrick, 2014)'
_diffrn_ambient_temperature 150(2)
_diffrn_measured_fraction_theta_full 0.996
_diffrn_measured_fraction_theta_max 0.990
_diffrn_measurement_device_type 'Bruker APEX-II CCD'
_diffrn_measurement_method '\f and \w scans'
_diffrn_radiation_probe x-ray
_diffrn_radiation_type MoK\a
_diffrn_radiation_wavelength 0.71073
_diffrn_reflns_av_R_equivalents 0.0539
_diffrn_reflns_av_unetI/netI 0.0301
_diffrn_reflns_Laue_measured_fraction_full 0.996
_diffrn_reflns_Laue_measured_fraction_max 0.990
_diffrn_reflns_limit_h_max 10
_diffrn_reflns_limit_h_min -10
_diffrn_reflns_limit_k_max 11
_diffrn_reflns_limit_k_min -11
_diffrn_reflns_limit_l_max 13
_diffrn_reflns_limit_l_min -13
_diffrn_reflns_number 23789
_diffrn_reflns_point_group_measured_fraction_full 0.996
_diffrn_reflns_point_group_measured_fraction_max 0.990
_diffrn_reflns_theta_full 25.242
_diffrn_reflns_theta_max 26.434
_diffrn_reflns_theta_min 2.727
_exptl_absorpt_coefficient_mu 0.083
_exptl_absorpt_correction_T_max 0.9246
_exptl_absorpt_correction_T_min 0.8584
_exptl_absorpt_correction_type multi-scan
_exptl_absorpt_process_details 'SADABS V2012/1 (Bruker AXS Inc.)'
_exptl_crystal_density_diffrn 1.259
_exptl_crystal_description parallelepiped
_exptl_crystal_F_000 308
_exptl_crystal_size_max 0.520
_exptl_crystal_size_mid 0.430
_exptl_crystal_size_min 0.350
_refine_diff_density_max 0.268
_refine_diff_density_min -0.233
_refine_diff_density_rms 0.052
_refine_ls_extinction_method none
_refine_ls_goodness_of_fit_ref 1.049
_refine_ls_hydrogen_treatment mixed
_refine_ls_matrix_type full
_refine_ls_number_parameters 194
_refine_ls_number_reflns 3082
_refine_ls_number_restraints 0
_refine_ls_restrained_S_all 1.049
_refine_ls_R_factor_all 0.0540
_refine_ls_R_factor_gt 0.0440
_refine_ls_shift/su_max 0.000
_refine_ls_shift/su_mean 0.000
_refine_ls_structure_factor_coef Fsqd
_refine_ls_weighting_details 'w=1/[\s^2^(Fo^2^)+(0.0674P)^2^+0.3556P] where P=(Fo^2^+2Fc^2^)/3'
_refine_ls_weighting_scheme calc
_refine_ls_wR_factor_gt 0.1176
_refine_ls_wR_factor_ref 0.1259
_reflns_Friedel_coverage 0.000
_reflns_number_gt 2607
_reflns_number_total 3082
_reflns_threshold_expression 'I > 2\s(I)'
_cod_data_source_file jo8b02819_si_004.cif
_cod_data_source_block cs172
_cod_database_code 4037555
_shelx_shelxl_version_number 2014/7
_shelx_space_group_comment
;
The symmetry employed for this shelxl refinement is uniquely defined
by the following loop, which should always be used as a source of
symmetry information in preference to the above space-group names.
They are only intended as comments.
;
_shelx_estimated_absorpt_t_min 0.958
_shelx_estimated_absorpt_t_max 0.972

loop_
_space_group_symop_operation_xyz
'x, y, z'
'-x, -y, -z'

loop_
_atom_site_label
_atom_site_type_symbol
_atom_site_fract_x
_atom_site_fract_y
_atom_site_fract_z
_atom_site_U_iso_or_equiv
_atom_site_adp_type
_atom_site_occupancy
_atom_site_site_symmetry_order
_atom_site_calc_flag
_atom_site_refinement_flags_posn
_atom_site_refinement_flags_adp
O1 O 0.37688(16) 0.58007(15) -0.03184(10) 0.0290(3) Uani 1 1 d . .
O2 O 0.25817(17) 0.93514(14) 0.23606(10) 0.0297(3) Uani 1 1 d . .
N1 N 0.49818(17) 0.62626(16) 0.20760(12) 0.0185(3) Uani 1 1 d . .
H1A H 0.508(3) 0.605(2) 0.128(2) 0.032(5) Uiso 1 1 d . .
N2 N 0.48811(16) 0.80056(14) 0.45641(11) 0.0170(3) Uani 1 1 d . .
C1 C 0.2863(2) 0.65151(18) -0.00334(13) 0.0175(3) Uani 1 1 d . .
C2 C 0.1519(2) 0.65201(18) -0.10666(13) 0.0200(3) Uani 1 1 d . .
H2A H 0.0409 0.5514 -0.1143 0.024 Uiso 1 1 calc R U
H2B H 0.2006 0.6524 -0.1872 0.024 Uiso 1 1 calc R U
C3 C 0.10197(19) 0.79069(17) -0.08952(13) 0.0179(3) Uani 1 1 d . .
C4 C 0.0602(2) 0.80831(18) 0.04523(13) 0.0183(3) Uani 1 1 d . .
H4A H 0.0335 0.9009 0.0595 0.022 Uiso 1 1 calc R U
H4B H -0.0483 0.7122 0.0547 0.022 Uiso 1 1 calc R U
C5 C 0.21200(19) 0.83068(17) 0.14449(13) 0.0175(3) Uani 1 1 d . .
C6 C 0.29731(18) 0.72461(17) 0.12308(13) 0.0154(3) Uani 1 1 d . .
C7 C 0.39169(18) 0.69510(16) 0.22565(13) 0.0151(3) Uani 1 1 d . .
C8 C 0.5622(2) 0.55164(18) 0.30015(14) 0.0202(3) Uani 1 1 d . .
H8A H 0.5555 0.4506 0.2575 0.024 Uiso 1 1 calc R U
H8B H 0.4819 0.5256 0.3654 0.024 Uiso 1 1 calc R U
C9 C 0.7543(2) 0.6575(2) 0.36382(15) 0.0253(4) Uani 1 1 d . .
H9A H 0.8073 0.5881 0.3914 0.030 Uiso 1 1 calc R U
H9B H 0.8244 0.7157 0.3005 0.030 Uiso 1 1 calc R U
C10 C 0.7751(2) 0.77841(19) 0.47684(15) 0.0248(4) Uani 1 1 d . .
H10A H 0.7284 0.7201 0.5471 0.030 Uiso 1 1 calc R U
H10B H 0.9045 0.8479 0.5034 0.030 Uiso 1 1 calc R U
C11 C 0.6820(2) 0.88419(18) 0.45658(15) 0.0217(3) Uani 1 1 d . .
H11A H 0.7335 0.9777 0.5241 0.026 Uiso 1 1 calc R U
H11B H 0.7055 0.9235 0.3753 0.026 Uiso 1 1 calc R U
C12 C 0.4084(2) 0.79159(18) 0.56299(14) 0.0213(3) Uani 1 1 d . .
H12A H 0.4688 0.8377 0.6461 0.026 Uiso 1 1 calc R U
C13 C 0.2270(2) 0.70507(18) 0.52983(14) 0.0227(3) Uani 1 1 d . .
H13A H 0.1398 0.6792 0.5855 0.027 Uiso 1 1 calc R U
C14 C 0.1937(2) 0.66162(18) 0.39823(14) 0.0194(3) Uani 1 1 d . .
H14A H 0.0798 0.6017 0.3486 0.023 Uiso 1 1 calc R U
C15 C 0.35659(19) 0.72186(17) 0.35467(13) 0.0152(3) Uani 1 1 d . .
C16 C 0.2580(2) 0.9444(2) -0.11115(16) 0.0290(4) Uani 1 1 d . .
H16A H 0.2249 1.0324 -0.1000 0.044 Uiso 1 1 calc R U
H16B H 0.3636 0.9683 -0.0505 0.044 Uiso 1 1 calc R U
H16C H 0.2855 0.9309 -0.1968 0.044 Uiso 1 1 calc R U
C17 C -0.0647(2) 0.7532(2) -0.18319(15) 0.0260(4) Uani 1 1 d . .
H17A H -0.0966 0.8419 -0.1722 0.039 Uiso 1 1 calc R U
H17B H -0.0393 0.7380 -0.2693 0.039 Uiso 1 1 calc R U
H17C H -0.1645 0.6559 -0.1679 0.039 Uiso 1 1 calc R U

loop_
_atom_site_aniso_label
_atom_site_aniso_U_11
_atom_site_aniso_U_22
_atom_site_aniso_U_33
_atom_site_aniso_U_23
_atom_site_aniso_U_13
_atom_site_aniso_U_12
O1 0.0390(7) 0.0479(7) 0.0164(5) 0.0023(5) 0.0038(5) 0.0349(6)
O2 0.0436(7) 0.0281(6) 0.0199(6) -0.0082(5) -0.0094(5) 0.0233(6)
N1 0.0191(6) 0.0283(7) 0.0132(6) 0.0045(5) 0.0026(5) 0.0150(5)
N2 0.0189(6) 0.0175(6) 0.0137(6) 0.0014(5) -0.0013(5) 0.0083(5)
C1 0.0196(7) 0.0218(7) 0.0143(7) 0.0035(6) 0.0029(5) 0.0120(6)
C2 0.0256(8) 0.0259(8) 0.0117(7) -0.0004(6) -0.0012(6) 0.0157(6)
C3 0.0199(7) 0.0211(7) 0.0143(7) 0.0020(6) -0.0019(6) 0.0115(6)
C4 0.0204(7) 0.0206(7) 0.0171(7) 0.0001(6) 0.0001(6) 0.0130(6)
C5 0.0202(7) 0.0188(7) 0.0140(7) 0.0022(6) 0.0012(6) 0.0094(6)
C6 0.0150(7) 0.0188(7) 0.0127(7) 0.0020(5) 0.0010(5) 0.0081(6)
C7 0.0136(6) 0.0160(7) 0.0144(7) 0.0020(5) 0.0006(5) 0.0055(5)
C8 0.0245(8) 0.0242(8) 0.0186(7) 0.0060(6) 0.0031(6) 0.0165(6)
C9 0.0200(8) 0.0349(9) 0.0286(8) 0.0122(7) 0.0039(6) 0.0175(7)
C10 0.0156(7) 0.0281(8) 0.0271(8) 0.0083(7) -0.0049(6) 0.0067(6)
C11 0.0182(7) 0.0191(7) 0.0225(8) 0.0039(6) -0.0033(6) 0.0043(6)
C12 0.0311(8) 0.0230(8) 0.0113(6) 0.0008(6) 0.0010(6) 0.0141(7)
C13 0.0292(8) 0.0250(8) 0.0184(7) 0.0047(6) 0.0091(6) 0.0149(7)
C14 0.0177(7) 0.0231(7) 0.0191(7) 0.0024(6) 0.0023(6) 0.0109(6)
C15 0.0168(7) 0.0177(7) 0.0123(6) 0.0014(5) -0.0010(5) 0.0096(6)
C16 0.0288(9) 0.0309(9) 0.0294(9) 0.0131(7) 0.0044(7) 0.0133(7)
C17 0.0300(9) 0.0327(9) 0.0195(8) -0.0019(6) -0.0074(6) 0.0211(7)

loop_
_atom_type_symbol
_atom_type_description
_atom_type_scat_dispersion_real
_atom_type_scat_dispersion_imag
_atom_type_scat_source
C C 0.0033 0.0016 'International Tables Vol C Tables 4.2.6.8 and 6.1.1.4'
H H 0.0000 0.0000 'International Tables Vol C Tables 4.2.6.8 and 6.1.1.4'
N N 0.0061 0.0033 'International Tables Vol C Tables 4.2.6.8 and 6.1.1.4'
O O 0.0106 0.0060 'International Tables Vol C Tables 4.2.6.8 and 6.1.1.4'

loop_
_geom_angle_atom_site_label_1
_geom_angle_atom_site_label_2
_geom_angle_atom_site_label_3
_geom_angle
C7 N1 C8 126.03(13)
C7 N1 H1A 114.1(13)
C8 N1 H1A 118.1(13)
C12 N2 C15 108.50(12)
C12 N2 C11 123.56(12)
C15 N2 C11 127.94(12)
O1 C1 C6 122.99(13)
O1 C1 C2 117.50(13)
C6 C1 C2 119.42(12)
C1 C2 C3 116.33(12)
C1 C2 H2A 108.2
C3 C2 H2A 108.2
C1 C2 H2B 108.2
C3 C2 H2B 108.2
H2A C2 H2B 107.4
C2 C3 C16 110.06(13)
C2 C3 C4 107.72(11)
C16 C3 C4 110.18(12)
C2 C3 C17 109.48(12)
C16 C3 C17 109.88(13)
C4 C3 C17 109.49(12)
C5 C4 C3 113.23(12)
C5 C4 H4A 108.9
C3 C4 H4A 108.9
C5 C4 H4B 108.9
C3 C4 H4B 108.9
H4A C4 H4B 107.7
O2 C5 C6 123.70(13)
O2 C5 C4 119.43(13)
C6 C5 C4 116.86(12)
C7 C6 C1 120.14(13)
C7 C6 C5 120.65(12)
C1 C6 C5 119.21(12)
N1 C7 C6 121.77(13)
N1 C7 C15 117.13(12)
C6 C7 C15 120.67(12)
N1 C8 C9 113.16(13)
N1 C8 H8A 108.9
C9 C8 H8A 108.9
N1 C8 H8B 108.9
C9 C8 H8B 108.9
H8A C8 H8B 107.8
C10 C9 C8 115.67(13)
C10 C9 H9A 108.4
C8 C9 H9A 108.4
C10 C9 H9B 108.4
C8 C9 H9B 108.4
H9A C9 H9B 107.4
C11 C10 C9 116.07(13)
C11 C10 H10A 108.3
C9 C10 H10A 108.3
C11 C10 H10B 108.3
C9 C10 H10B 108.3
H10A C10 H10B 107.4
N2 C11 C10 112.66(12)
N2 C11 H11A 109.1
C10 C11 H11A 109.1
N2 C11 H11B 109.1
C10 C11 H11B 109.1
H11A C11 H11B 107.8
N2 C12 C13 108.61(13)
N2 C12 H12A 125.7
C13 C12 H12A 125.7
C12 C13 C14 107.38(13)
C12 C13 H13A 126.3
C14 C13 H13A 126.3
C15 C14 C13 107.40(13)
C15 C14 H14A 126.3
C13 C14 H14A 126.3
C14 C15 N2 108.10(12)
C14 C15 C7 127.46(13)
N2 C15 C7 124.13(13)
C3 C16 H16A 109.5
C3 C16 H16B 109.5
H16A C16 H16B 109.5
C3 C16 H16C 109.5
H16A C16 H16C 109.5
H16B C16 H16C 109.5
C3 C17 H17A 109.5
C3 C17 H17B 109.5
H17A C17 H17B 109.5
C3 C17 H17C 109.5
H17A C17 H17C 109.5
H17B C17 H17C 109.5

loop_
_geom_bond_atom_site_label_1
_geom_bond_atom_site_label_2
_geom_bond_distance
O1 C1 1.2480(18)
O2 C5 1.2257(18)
N1 C7 1.3238(18)
N1 C8 1.4692(18)
N1 H1A 0.88(2)
N2 C12 1.3693(19)
N2 C15 1.3757(18)
N2 C11 1.4657(19)
C1 C6 1.4404(19)
C1 C2 1.5177(19)
C2 C3 1.532(2)
C2 H2A 0.9900
C2 H2B 0.9900
C3 C16 1.532(2)
C3 C4 1.533(2)
C3 C17 1.535(2)
C4 C5 1.5166(19)
C4 H4A 0.9900
C4 H4B 0.9900
C5 C6 1.4681(19)
C6 C7 1.4259(19)
C7 C15 1.4660(19)
C8 C9 1.530(2)
C8 H8A 0.9900
C8 H8B 0.9900
C9 C10 1.524(2)
C9 H9A 0.9900
C9 H9B 0.9900
C10 C11 1.527(2)
C10 H10A 0.9900
C10 H10B 0.9900
C11 H11A 0.9900
C11 H11B 0.9900
C12 C13 1.370(2)
C12 H12A 0.9500
C13 C14 1.407(2)
C13 H13A 0.9500
C14 C15 1.377(2)
C14 H14A 0.9500
C16 H16A 0.9800
C16 H16B 0.9800
C16 H16C 0.9800
C17 H17A 0.9800
C17 H17B 0.9800
C17 H17C 0.9800
